data_7208639
loop_
_publ_author_name
'Yan, Yi'
'Zhao, Weiwen'
'Bhagavathy, Ganga Viswanathan'
'Faurie, Alexandre'
'Wang, Ruiyao'
'Petitjean, Anne'

_publ_section_title
;
 Double-layered alcohol: controlling the macroscopic organization of small
 molecules through the self-assembly of their receptors
;
_journal_issue 19
_journal_name_full CrystEngComm
_journal_page_first 6118
_journal_page_last 6120
_journal_paper_doi 10.1039/c2ce25486g
_journal_volume 14
_journal_year 2012
_chemical_formula_sum 'C17.5 H15 N6 O7.25'
_chemical_formula_weight 425.36
_chemical_name_systematic
;

?

;
_space_group_IT_number 12
_symmetry_cell_setting monoclinic
_symmetry_space_group_name_Hall '-C 2y'
_symmetry_space_group_name_H-M 'C 1 2/m 1'
_atom_sites_solution_hydrogens geom
_atom_sites_solution_primary direct
_atom_sites_solution_secondary difmap
_audit_creation_method SHELXL-97
_cell_angle_alpha 90.00
_cell_angle_beta 99.1200(10)
_cell_angle_gamma 90.00
_cell_formula_units_Z 4
_cell_length_a 17.5387(3)
_cell_length_b 13.3386(2)
_cell_length_c 7.87380(10)
_cell_measurement_reflns_used 2597
_cell_measurement_temperature 180(2)
_cell_measurement_theta_max 26.93
_cell_measurement_theta_min 3.05
_cell_volume 1818.72(5)
_computing_cell_refinement 'SAINT (Bruker, 2009)'
_computing_data_collection 'APEX2 (Bruker, 2010)'
_computing_data_reduction 'SAINT (Bruker, 2009)'
_computing_molecular_graphics 'SHELXTL (Sheldrick, 2008)'
_computing_publication_material 'SHELXTL (Sheldrick, 2008)'
_computing_structure_refinement 'SHELXL-97 (Sheldrick, 1997)'
_computing_structure_solution 'SHELXS-97 (Sheldrick, 1990)'
_diffrn_ambient_temperature 180(2)
_diffrn_measured_fraction_theta_full 0.992
_diffrn_measured_fraction_theta_max 0.992
_diffrn_measurement_device_type 'Bruker APEX-II CCD'
_diffrn_measurement_method '\f and \w scans'
_diffrn_radiation_monochromator graphite
_diffrn_radiation_source 'fine-focus sealed tube'
_diffrn_radiation_type MoK\a
_diffrn_radiation_wavelength 0.71073
_diffrn_reflns_av_R_equivalents 0.0175
_diffrn_reflns_av_sigmaI/netI 0.0204
_diffrn_reflns_limit_h_max 21
_diffrn_reflns_limit_h_min -12
_diffrn_reflns_limit_k_max 16
_diffrn_reflns_limit_k_min -16
_diffrn_reflns_limit_l_max 9
_diffrn_reflns_limit_l_min -9
_diffrn_reflns_number 4940
_diffrn_reflns_theta_full 26.00
_diffrn_reflns_theta_max 26.00
_diffrn_reflns_theta_min 1.93
_diffrn_standards_number 0
_exptl_absorpt_coefficient_mu 0.124
_exptl_absorpt_correction_T_max 0.9816
_exptl_absorpt_correction_T_min 0.9697
_exptl_absorpt_correction_type multi-scan
_exptl_absorpt_process_details 'SADABS (Bruker, 2008)'
_exptl_crystal_colour colourless
_exptl_crystal_density_diffrn 1.553
_exptl_crystal_density_method 'not measured'
_exptl_crystal_description block
_exptl_crystal_F_000 880
_exptl_crystal_size_max 0.25
_exptl_crystal_size_mid 0.20
_exptl_crystal_size_min 0.15
_refine_diff_density_max 0.568
_refine_diff_density_min -0.213
_refine_diff_density_rms 0.063
_refine_ls_extinction_coef 0.0035(13)
_refine_ls_extinction_expression Fc^*^=kFc[1+0.001xFc^2^\l^3^/sin(2\q)]^-1/4^
_refine_ls_extinction_method SHELXL
_refine_ls_goodness_of_fit_ref 1.083
_refine_ls_hydrogen_treatment mixed
_refine_ls_matrix_type full
_refine_ls_number_parameters 197
_refine_ls_number_reflns 1864
_refine_ls_number_restraints 2
_refine_ls_restrained_S_all 1.083
_refine_ls_R_factor_all 0.0537
_refine_ls_R_factor_gt 0.0484
_refine_ls_shift/su_max 0.000
_refine_ls_shift/su_mean 0.000
_refine_ls_structure_factor_coef Fsqd
_refine_ls_weighting_details 'calc w=1/[\s^2^(Fo^2^)+(0.1054P)^2^+0.7778P] where P=(Fo^2^+2Fc^2^)/3'
_refine_ls_weighting_scheme calc
_refine_ls_wR_factor_gt 0.1498
_refine_ls_wR_factor_ref 0.1617
_reflns_number_gt 1608
_reflns_number_total 1864
_reflns_threshold_expression >2sigma(I)
_cod_data_source_file c2ce25486g.txt
_cod_data_source_block ap33b
_cod_depositor_comments
;
The following automatic conversions were performed:

'_symmetry_cell_setting' value 'Monoclinic' changed to 'monoclinic'
according to the built-in table from CIF Core dictionary named
'cif_core.dic' version 2.4.1 from 2010-06-29.

Automatic conversion script
Id: cif_fix_values 1715 2011-07-08 13:25:40Z adriana 
;
_cod_original_sg_symbol_H-M C2/m
_cod_original_formula_sum 'C17.50 H15 N6 O7.25'
_cod_database_code 7208639

loop_
_symmetry_equiv_pos_as_xyz
'x, y, z'
'-x, y, -z'
'x+1/2, y+1/2, z'
'-x+1/2, y+1/2, -z'
'-x, -y, -z'
'x, -y, z'
'-x+1/2, -y+1/2, -z'
'x+1/2, -y+1/2, z'

loop_
_atom_site_label
_atom_site_type_symbol
_atom_site_fract_x
_atom_site_fract_y
_atom_site_fract_z
_atom_site_U_iso_or_equiv
_atom_site_adp_type
_atom_site_occupancy
_atom_site_symmetry_multiplicity
_atom_site_calc_flag
_atom_site_refinement_flags
_atom_site_disorder_assembly
_atom_site_disorder_group
O1 O 0.18729(8) 0.26343(9) -0.37725(17) 0.0484(4) Uani 1 1 d . A .
O3 O 0.48602(8) 0.26298(10) 0.23200(19) 0.0546(4) Uani 1 1 d . A .
O5 O 0.0000 0.0000 0.0000 0.124(4) Uani 0.50 4 d SP . .
N1 N 0.21211(10) 0.0000 -0.3304(2) 0.0305(4) Uani 1 2 d SD . .
N4 N 0.46355(10) 0.0000 0.1830(2) 0.0314(5) Uani 1 2 d SD . .
C1 C 0.0807(2) 0.0000 -0.5787(5) 0.0815(12) Uani 1 2 d S . .
H1A H 0.0351 0.0000 -0.6619 0.098 Uiso 1 2 calc SR . .
C2 C 0.11391(13) 0.08935(16) -0.5180(3) 0.0619(6) Uani 1 1 d . . .
H2A H 0.0926 0.1517 -0.5600 0.074 Uiso 1 1 calc R . .
C3 C 0.17968(10) 0.08552(13) -0.3931(2) 0.0372(4) Uani 1 1 d . A .
C4 C 0.21437(9) 0.18325(12) -0.3277(2) 0.0352(4) Uani 1 1 d . . .
O2 O 0.2804(6) 0.1771(8) -0.2099(17) 0.0284(14) Uani 0.661(12) 1 d P A 1
N2 N 0.3093(11) 0.2674(11) -0.1480(18) 0.048(3) Uani 0.661(12) 1 d P A 1
C5 C 0.3672(9) 0.2541(10) -0.033(2) 0.0417(19) Uani 0.661(12) 1 d P A 1
H5A H 0.3942 0.3140 0.0033 0.050 Uiso 0.661(12) 1 calc PR A 1
N3 N 0.3971(13) 0.1733(11) 0.0463(17) 0.031(2) Uani 0.661(12) 1 d P A 1
H3A H 0.3774 0.1139 0.0173 0.037 Uiso 0.661(12) 1 calc PR A 1
O2A O 0.405(2) 0.1718(18) 0.049(3) 0.038(5) Uani 0.339(12) 1 d P A 2
N2A N 0.3725(15) 0.2737(16) -0.014(3) 0.037(3) Uani 0.339(12) 1 d P A 2
C5A C 0.318(2) 0.262(2) -0.152(5) 0.049(6) Uani 0.339(12) 1 d P A 2
H5AA H 0.3041 0.3186 -0.2236 0.059 Uiso 0.339(12) 1 calc PR A 2
N3A N 0.2743(18) 0.158(2) -0.201(5) 0.037(4) Uani 0.339(12) 1 d P A 2
H3AA H 0.2861 0.0984 -0.1572 0.044 Uiso 0.339(12) 1 calc PR A 2
C6 C 0.46099(9) 0.18260(13) 0.1778(2) 0.0370(4) Uani 1 1 d . . .
C7 C 0.49695(9) 0.08552(13) 0.24338(19) 0.0339(4) Uani 1 1 d . A .
C8 C 0.56497(10) 0.08941(15) 0.3630(2) 0.0433(5) Uani 1 1 d . . .
H8A H 0.5871 0.1518 0.4028 0.052 Uiso 1 1 calc R A .
C9 C 0.59908(13) 0.0000 0.4215(3) 0.0469(7) Uani 1 2 d S . .
H9A H 0.6457 0.0000 0.5015 0.056 Uiso 1 2 calc SR . .
C10 C 0.26084(16) 0.0000 0.1290(3) 0.0467(6) Uani 1 2 d S . .
C11 C 0.0575(5) 0.0000 -0.0717(14) 0.104(3) Uani 0.50 2 d SP . .
O4 O 0.30836(9) 0.0000 -0.0021(2) 0.0379(4) Uani 1 2 d SD . .
H4H H 0.284(3) 0.0000 -0.112(6) 0.045 Uiso 0.661(12) 2 d SPD . .
H4HA H 0.361(3) 0.0000 0.034(8) 0.045 Uiso 0.339(12) 2 d SPD . .

loop_
_atom_site_aniso_label
_atom_site_aniso_U_11
_atom_site_aniso_U_22
_atom_site_aniso_U_33
_atom_site_aniso_U_23
_atom_site_aniso_U_13
_atom_site_aniso_U_12
O1 0.0496(8) 0.0390(7) 0.0532(8) 0.0110(5) -0.0024(6) 0.0142(5)
O3 0.0494(8) 0.0482(8) 0.0616(9) -0.0181(6) -0.0055(6) -0.0149(6)
O5 0.203(14) 0.115(8) 0.051(4) 0.000 0.015(6) 0.000
N1 0.0283(9) 0.0338(10) 0.0276(9) 0.000 -0.0014(7) 0.000
N4 0.0261(9) 0.0437(11) 0.0233(8) 0.000 0.0004(7) 0.000
C1 0.072(2) 0.074(2) 0.078(2) 0.000 -0.0523(19) 0.000
C2 0.0572(12) 0.0553(12) 0.0613(13) 0.0077(9) -0.0275(10) 0.0077(9)
C3 0.0343(8) 0.0431(9) 0.0313(8) 0.0046(6) -0.0036(6) 0.0057(7)
C4 0.0340(8) 0.0364(8) 0.0344(8) 0.0071(6) 0.0033(6) 0.0079(7)
O2 0.030(2) 0.013(3) 0.0402(15) 0.006(2) -0.0017(15) 0.000(2)
N2 0.041(4) 0.038(5) 0.064(4) -0.005(3) 0.004(3) 0.000(2)
C5 0.043(3) 0.019(5) 0.062(3) -0.011(3) 0.005(3) -0.005(3)
N3 0.030(3) 0.030(4) 0.031(4) -0.008(3) 0.000(2) -0.005(2)
O2A 0.036(8) 0.030(6) 0.047(8) 0.000(5) 0.000(4) -0.004(4)
N2A 0.045(5) 0.009(7) 0.054(6) -0.005(4) -0.002(4) -0.005(4)
C5A 0.041(9) 0.017(6) 0.087(13) -0.015(6) 0.003(7) -0.001(5)
N3A 0.042(5) 0.016(8) 0.051(6) 0.003(5) 0.000(3) -0.009(5)
C6 0.0321(9) 0.0454(9) 0.0333(8) -0.0088(7) 0.0046(7) -0.0106(7)
C7 0.0277(8) 0.0498(10) 0.0239(7) -0.0047(6) 0.0030(6) -0.0067(6)
C8 0.0296(8) 0.0698(12) 0.0294(8) -0.0067(7) 0.0015(6) -0.0114(8)
C9 0.0242(11) 0.087(2) 0.0272(11) 0.000 -0.0045(9) 0.000
C10 0.0499(14) 0.0364(12) 0.0527(15) 0.000 0.0053(12) 0.000
C11 0.071(5) 0.113(7) 0.108(8) 0.000 -0.049(5) 0.000
O4 0.0357(9) 0.0339(8) 0.0386(9) 0.000 -0.0105(7) 0.000

loop_
_atom_type_symbol
_atom_type_description
_atom_type_scat_dispersion_real
_atom_type_scat_dispersion_imag
_atom_type_scat_source
C C 0.0033 0.0016 'International Tables Vol C Tables 4.2.6.8 and 6.1.1.4'
H H 0.0000 0.0000 'International Tables Vol C Tables 4.2.6.8 and 6.1.1.4'
N N 0.0061 0.0033 'International Tables Vol C Tables 4.2.6.8 and 6.1.1.4'
O O 0.0106 0.0060 'International Tables Vol C Tables 4.2.6.8 and 6.1.1.4'

loop_
_geom_angle_atom_site_label_1
_geom_angle_atom_site_label_2
_geom_angle_atom_site_label_3
_geom_angle
_geom_angle_site_symmetry_1
_geom_angle_site_symmetry_3
C11 O5 C11 180.0(11) . 5
C3 N1 C3 117.55(19) 6 .
C7 N4 C7 117.42(18) . 6
C2 C1 C2 119.6(2) . 6
C2 C1 H1A 120.2 . .
C2 C1 H1A 120.2 6 .
C1 C2 C3 118.07(18) . .
C1 C2 H2A 121.0 . .
C3 C2 H2A 121.0 . .
N1 C3 C2 123.33(16) . .
N1 C3 C4 119.45(14) . .
C2 C3 C4 117.22(15) . .
O1 C4 O2 121.3(5) . .
O1 C4 N3A 131.9(12) . .
O2 C4 N3A 12.1(14) . .
O1 C4 C3 122.83(15) . .
O2 C4 C3 115.8(4) . .
N3A C4 C3 105.1(12) . .
C4 O2 N2 114.5(8) . .
C5 N2 O2 110.0(12) . .
N2 C5 N3 132.3(14) . .
N2 C5 H5A 113.8 . .
N3 C5 H5A 113.8 . .
C5 N3 C6 119.4(12) . .
C5 N3 H3A 120.3 . .
C6 N3 H3A 120.3 . .
C6 O2A N2A 110.6(17) . .
C5A N2A O2A 110(2) . .
N2A C5A N3A 123(3) . .
N2A C5A H5AA 118.3 . .
N3A C5A H5AA 118.3 . .
C4 N3A C5A 104.3(19) . .
C4 N3A H3AA 127.9 . .
C5A N3A H3AA 127.9 . .
O3 C6 O2A 123.9(11) . .
O3 C6 N3 122.7(6) . .
O2A C6 N3 4(2) . .
O3 C6 C7 122.38(15) . .
O2A C6 C7 113.5(11) . .
N3 C6 C7 114.9(6) . .
N4 C7 C8 123.41(16) . .
N4 C7 C6 118.66(14) . .
C8 C7 C6 117.91(15) . .
C9 C8 C7 118.10(17) . .
C9 C8 H8A 121.0 . .
C7 C8 H8A 121.0 . .
C8 C9 C8 119.5(2) 6 .
C8 C9 H9A 120.2 6 .
C8 C9 H9A 120.2 . .
C10 O4 H4H 117(3) . .
C10 O4 H4HA 117(4) . .
H4H O4 H4HA 126(6) . .

loop_
_geom_bond_atom_site_label_1
_geom_bond_atom_site_label_2
_geom_bond_distance
_geom_bond_site_symmetry_2
O1 C4 1.2096(19) .
O3 C6 1.210(2) .
O5 C11 1.232(13) .
O5 C11 1.232(13) 5
N1 C3 1.3339(19) 6
N1 C3 1.3339(19) .
N4 C7 1.3348(18) .
N4 C7 1.3348(18) 6
C1 C2 1.379(3) .
C1 C2 1.379(3) 6
C1 H1A 0.9500 .
C2 C3 1.393(2) .
C2 H2A 0.9500 .
C3 C4 1.495(2) .
C4 O2 1.366(12) .
C4 N3A 1.37(3) .
O2 N2 1.367(19) .
N2 C5 1.26(2) .
C5 N3 1.31(3) .
C5 H5A 0.9500 .
N3 C6 1.405(19) .
N3 H3A 0.8800 .
O2A C6 1.31(3) .
O2A N2A 1.52(4) .
N2A C5A 1.33(4) .
C5A N3A 1.60(5) .
C5A H5AA 0.9500 .
N3A H3AA 0.8800 .
C6 C7 1.496(2) .
C7 C8 1.399(2) .
C8 C9 1.380(2) .
C8 H8A 0.9500 .
C9 C8 1.380(2) 6
C9 H9A 0.9500 .
C10 O4 1.426(3) .
O4 H4H 0.90(4) .
O4 H4HA 0.91(5) .

loop_
_geom_hbond_atom_site_label_D
_geom_hbond_atom_site_label_H
_geom_hbond_atom_site_label_A
_geom_hbond_distance_DH
_geom_hbond_distance_HA
_geom_hbond_distance_DA
_geom_hbond_angle_DHA
O4 H4H O2 0.90(4) 2.481(17) 2.871(10) 106.5(11)
O4 H4H N1 0.90(4) 1.97(4) 2.855(2) 168(4)
N3 H3A O4 0.88 1.93 2.780(16) 160.6
O4 H4HA O2A 0.91(5) 2.42(3) 2.84(3) 108.2(14)
N3A H3AA O4 0.88 1.79 2.64(3) 160.5

loop_
_geom_torsion_atom_site_label_1
_geom_torsion_atom_site_label_2
_geom_torsion_atom_site_label_3
_geom_torsion_atom_site_label_4
_geom_torsion
_geom_torsion_site_symmetry_1
_geom_torsion_site_symmetry_4
C2 C1 C2 C3 -1.4(6) 6 .
C3 N1 C3 C2 0.7(3) 6 .
C3 N1 C3 C4 -179.54(11) 6 .
C1 C2 C3 N1 0.3(4) . .
C1 C2 C3 C4 -179.4(3) . .
N1 C3 C4 O1 -178.96(16) . .
C2 C3 C4 O1 0.8(3) . .
N1 C3 C4 O2 2.5(6) . .
C2 C3 C4 O2 -177.7(6) . .
N1 C3 C4 N3A -3.3(14) . .
C2 C3 C4 N3A 176.5(14) . .
O1 C4 O2 N2 3.6(14) . .
N3A C4 O2 N2 -150(10) . .
C3 C4 O2 N2 -177.9(9) . .
C4 O2 N2 C5 176.0(12) . .
O2 N2 C5 N3 -9(3) . .
N2 C5 N3 C6 -176.8(17) . .
C6 O2A N2A C5A 177(3) . .
O2A N2A C5A N3A 18(5) . .
O1 C4 N3A C5A -13(3) . .
O2 C4 N3A C5A 18(8) . .
C3 C4 N3A C5A 172(2) . .
N2A C5A N3A C4 169(3) . .
N2A O2A C6 O3 -3(3) . .
N2A O2A C6 N3 68(26) . .
N2A O2A C6 C7 -178.3(15) . .
C5 N3 C6 O3 6.4(18) . .
C5 N3 C6 O2A -104(26) . .
C5 N3 C6 C7 -172.3(12) . .
C7 N4 C7 C8 1.1(3) 6 .
C7 N4 C7 C6 179.83(11) 6 .
O3 C6 C7 N4 176.69(16) . .
O2A C6 C7 N4 -8.4(14) . .
N3 C6 C7 N4 -4.6(8) . .
O3 C6 C7 C8 -4.5(2) . .
O2A C6 C7 C8 170.4(14) . .
N3 C6 C7 C8 174.2(8) . .
N4 C7 C8 C9 -0.1(3) . .
C6 C7 C8 C9 -178.88(15) . .
C7 C8 C9 C8 -0.9(3) . 6
